data_2106675
loop_
_publ_author_name
'Durand, J.'
'Granier, W.'
'le Cot, L.'
'Galigne, J.L.'

_publ_section_title
;
 Etudes structurales de composes oxyfluores du P(V). III. Structure
 cristalline de Na K3 (P O3 F)2
;
_journal_name_full 'Acta Crystallographica B (24,1968-38,1982)'
_journal_page_first 1533
_journal_page_last 1535
_journal_volume 31
_journal_year 1975
_chemical_formula_sum 'F2 K3 Na O6 P2'
_chemical_name_systematic 'Na K3 (P O3 F)2'
_space_group_IT_number 164
_symmetry_space_group_name_Hall '-P 3 2"'
_symmetry_space_group_name_H-M 'P -3 m 1'
_cell_angle_alpha 90
_cell_angle_beta 90
_cell_angle_gamma 120
_cell_formula_units_Z 1
_cell_length_a 5.761
_cell_length_b 5.761
_cell_length_c 7.374
_cell_volume 211.948
_citation_journal_id_ASTM ACBCAR
_cod_data_source_file Durand_ACBCAR_1975_8.cif
_cod_data_source_block F2K3Na1O6P2
_cod_original_cell_volume 211.9481
_cod_original_formula_sum 'F2 K3 Na1 O6 P2'
_cod_database_code 2106675

loop_
_symmetry_equiv_pos_as_xyz
x,y,z
-y,x-y,z
-x+y,-x,z
y,x,-z
-x,-x+y,-z
x-y,-y,-z
-x,-y,-z
y,-x+y,-z
x-y,x,-z
-y,-x,z
x,x-y,z
-x+y,y,z

loop_
_atom_site_label
_atom_site_type_symbol
_atom_site_fract_x
_atom_site_fract_y
_atom_site_fract_z
_atom_site_occupancy
_atom_site_U_iso_or_equiv
F1 F-1 0.6666 0.3333 0.5242 1 0.0
O1 O-2 -0.1876 0.1876 0.7923 1 0.0
Na1 Na+1 0 0 0 1 0.0
P1 P+5 0.6666 0.3333 0.7452 1 0.0
K2 K+1 0.6666 0.3333 0.1737 1 0.0
K1 K+1 0 0 0.5 1 0.0
